data_2009872
loop_
_publ_author_name
'Jean, Y.C.'

_publ_section_title
;
 <i>N</i>,<i>N</i>'-Bis(2-hydroxypropyl)dithiooxamide
;
_journal_issue 7
_journal_name_full 'Acta Crystallographica Section C'
_journal_page_first 1163
_journal_page_last 1165
_journal_paper_doi 10.1107/S0108270193013393
_journal_volume 50
_journal_year 1994
_chemical_formula_sum 'C8 H16 N2 O2 S2'
_chemical_formula_weight 236
_space_group_IT_number 14
_symmetry_cell_setting monoclinic
_symmetry_space_group_name_Hall '-P 2yn'
_symmetry_space_group_name_H-M 'P 1 21/n 1'
_atom_type_scat_source IntTabIV
_cell_angle_alpha 90.
_cell_angle_beta 92.480(10)
_cell_angle_gamma 90.
_cell_formula_units_Z 2
_cell_length_a 6.7560(10)
_cell_length_b 4.8230(10)
_cell_length_c 18.628(3)
_cell_measurement_reflns_used 25
_cell_measurement_temperature 298
_cell_measurement_theta_max 26.4
_cell_measurement_theta_min 16.9
_cell_volume 606.41(18)
_diffrn_measurement_device 'Enraf-Nonius CAD-4'
_diffrn_measurement_method 2\q
_diffrn_radiation_type MoK\a
_diffrn_radiation_wavelength 0.71069
_diffrn_reflns_av_R_equivalents .032
_diffrn_reflns_limit_h_max 8
_diffrn_reflns_limit_h_min -8
_diffrn_reflns_limit_k_max 5
_diffrn_reflns_limit_k_min 0
_diffrn_reflns_limit_l_max 22
_diffrn_reflns_limit_l_min 0
_diffrn_reflns_number 1155
_diffrn_reflns_theta_max 50
_diffrn_standards_decay_% <3
_diffrn_standards_interval_time 120
_diffrn_standards_number 3
_exptl_absorpt_coefficient_mu 0.40
_exptl_absorpt_correction_T_max 0.99681
_exptl_absorpt_correction_T_min 0.95808
_exptl_absorpt_correction_type empirical
_exptl_crystal_colour colorless
_exptl_crystal_density_diffrn 1.29
_exptl_crystal_density_meas 1.28
_exptl_crystal_description needle
_exptl_crystal_size_max 0.6
_exptl_crystal_size_mid 0.2
_exptl_crystal_size_min 0.2
_refine_diff_density_max 0.15
_refine_diff_density_min -0.16
_refine_ls_extinction_coef 0.56(9)
_refine_ls_extinction_method secondary
_refine_ls_goodness_of_fit_obs 1.58
_refine_ls_hydrogen_treatment refall
_refine_ls_number_parameters 97
_refine_ls_number_reflns 757
_refine_ls_R_factor_obs 0.036
_refine_ls_shift/esd_max <0.01
_refine_ls_structure_factor_coef F
_refine_ls_weighting_scheme 'Weights from counting statistics'
_refine_ls_wR_factor_obs 0.022
_reflns_number_observed 757
_reflns_number_total 1060
_reflns_observed_criterion I>=1.5\s(I)
_cod_data_source_file hl1034.cif
_cod_data_source_block hl1034_structure_1_of_1
_cod_original_cell_volume 606.4(2)
_cod_original_sg_symbol_H-M 'P 21/n'
_cod_database_code 2009872
_cod_depositor_comments
;
 Adding the _atom_site_type_symbol data item.

 Antanas Vaitkus,
 2017-01-17
;

loop_
_symmetry_equiv_pos_as_xyz
x,y,z
-x,-y,-z
1/2+x,1/2-y,1/2+z
-1/2-x,-1/2+y,-1/2-z

loop_
_atom_site_label
_atom_site_type_symbol
_atom_site_fract_x
_atom_site_fract_y
_atom_site_fract_z
S1 S .81630(10) .7627(2) .06330(10)
O1 O .7290(3) .6012(5) -.21500(10)
N1 N .8329(3) .5942(5) -.07060(10)
C1 C .9078(3) .5900(5) -.00450(10)
C2 C .6609(4) .7506(7) -.09580(10)
C3 C .5773(4) .6264(6) -.16490(10)
C4 C .4026(5) .7876(8) -.1950(2)
HN1 H .907(3) .491(5) -.1024(11)
HC2A H .562(3) .753(5) -.0579(10)
HC2B H .703(4) .948(5) -.1047(12)
HC3 H .545(3) .437(5) -.1536(11)
HC4A H .289(3) .784(5) -.1667(11)
HC4B H .434(4) .977(5) -.2031(12)
HC4C H .363(3) .706(6) -.2407(14)
HO1 H .752(5) .738(6) -.2327(14)

loop_
_geom_angle_atom_site_label_1
_geom_angle_atom_site_label_2
_geom_angle_atom_site_label_3
_geom_angle_site_symmetry_3
_geom_angle
_geom_angle_publ_flag
S1 C1 N1 . 124.5(2) yes
S1 C1 C1 2_765 122.4(2) yes
C1 N1 C2 . 125.8(2) yes
N1 C2 C3 . 109.7(3) yes
O1 H O1 4_765 171(3) yes
N1 C1 C1 2_765 113.1(2) yes
C2 C3 O1 . 110.1(3) yes
C2 C3 C4 . 112.0(3) yes
O1 C3 C4 . 112.1(2) yes

loop_
_geom_bond_atom_site_label_1
_geom_bond_atom_site_label_2
_geom_bond_site_symmetry_2
_geom_bond_distance
_geom_bond_publ_flag
S1 C1 . 1.654(3) yes
O1 C3 . 1.427(3) yes
N1 C1 . 1.312(3) yes
N1 C2 . 1.447(4) yes
C1 C1 2_765 1.522(4) yes
C3 C4 . 1.501(4) yes
C3 C2 . 1.507(4) yes
O1 O1 4_765 2.758(2) yes
S1 N1 2_765 2.929(3) no
S1 HN1 2_765 2.33(2) no
O1 O1 4_765 2.758(2) no
O1 O1c . 2.758(2) no
O1 N1 . 2.756(3) no
O1 HC3 . 1.90(2) no
O1 HO1 . .77(3) no
HO1 O1 4_765 2.00(3) yes
N1 S1 2_765 2.929(3) no
N1 HN1 . .93(2) no
N1 HC2A . 2.01(2) no
N1 HC2B . 2.01(3) no
C3 HC3 . .96(2) no
C4 HC4A . .95(2) no
C4 HC4B . .96(3) no
C4 HC4C . .96(3) no
C2 HC2A . 1.00(2) no
C2 HC2B . 1.01(2) no
HN1 S1 2_765 2.33(2) no
HC4A HC4B . 1.53(3) no
HC4A HC4C . 1.53(3) no
HC4B HC4C . 1.55(4) no
HO1 O1 4_765 2.00(3) no
